data_1575788
loop_
_publ_author_name
'Schulz, Annika'
'Heinz, Myron'
'Holthausen, Max C.'
'Hadlington, Terrance J.'

_publ_section_title
;
 The path to an open-shell metallo-germylene: direct ligation, or
 reduction and metathesis?
;
_journal_issue 43
_journal_name_full 'Chemical science'
_journal_page_first 20265
_journal_page_last 20274
_journal_paper_doi 10.1039/d5sc04265h
_journal_volume 16
_journal_year 2025
_chemical_formula_moiety 'C50 H76 Ge2 N2 P2 Si2'
_chemical_formula_sum 'C50 H76 Ge2 N2 P2 Si2'
_chemical_formula_weight 968.42
_space_group_crystal_system monoclinic
_space_group_IT_number 14
_space_group_name_Hall '-P 2yn'
_space_group_name_H-M_alt 'P 1 21/n 1'
_atom_sites_solution_hydrogens geom
_audit_creation_method SHELXL-2018/3
_audit_update_record
;
2025-08-14 deposited with the CCDC.	2025-09-15 downloaded from the CCDC.
;
_cell_angle_alpha 90
_cell_angle_beta 99.30(3)
_cell_angle_gamma 90
_cell_formula_units_Z 2
_cell_length_a 15.500(3)
_cell_length_b 9.0400(18)
_cell_length_c 18.050(4)
_cell_measurement_reflns_used 2000
_cell_measurement_temperature 150(2)
_cell_measurement_theta_max 32.50
_cell_measurement_theta_min 1.92
_cell_volume 2495.9(9)
_computing_cell_refinement 'STOE X-AREA 1.76'
_computing_data_collection 'STOE X-AREA 1.76'
_computing_data_reduction 'STOE X-AREA 1.76'
_computing_molecular_graphics 'MERCURY 2020.1'
_computing_publication_material 'MERCURY 2020.1'
_computing_structure_refinement 'SHELXL-2018/3 (Sheldrick, 2018)'
_computing_structure_solution SHELXT-2018/2
_diffrn_ambient_temperature 150(2)
_diffrn_detector Pilatus300K
_diffrn_detector_area_resol_mean 5.81
_diffrn_measured_fraction_theta_full 0.999
_diffrn_measured_fraction_theta_max 0.999
_diffrn_measurement_device_type 'STOE StadiVari'
_diffrn_measurement_method '\w scans'
_diffrn_radiation_collimation '0.6 mm diameter'
_diffrn_radiation_monochromator 'Graded multilayer mirror'
_diffrn_radiation_type 'Mo K\a'
_diffrn_radiation_wavelength 0.71073
_diffrn_reflns_av_R_equivalents 0.0259
_diffrn_reflns_av_unetI/netI 0.0179
_diffrn_reflns_Laue_measured_fraction_full 0.999
_diffrn_reflns_Laue_measured_fraction_max 0.999
_diffrn_reflns_limit_h_max 19
_diffrn_reflns_limit_h_min -19
_diffrn_reflns_limit_k_max 11
_diffrn_reflns_limit_k_min -7
_diffrn_reflns_limit_l_max 22
_diffrn_reflns_limit_l_min -22
_diffrn_reflns_number 30334
_diffrn_reflns_point_group_measured_fraction_full 0.999
_diffrn_reflns_point_group_measured_fraction_max 0.999
_diffrn_reflns_theta_full 25.242
_diffrn_reflns_theta_max 25.999
_diffrn_reflns_theta_min 2.527
_diffrn_source 'Genix 3D HF Mo'
_diffrn_source_current 1.000
_diffrn_source_power 0.050
_diffrn_source_voltage 50
_exptl_absorpt_coefficient_mu 1.351
_exptl_absorpt_correction_T_max 1.000
_exptl_absorpt_correction_T_min 0.753
_exptl_absorpt_correction_type empirical
_exptl_absorpt_process_details 'STOE X-AREA 1.76'
_exptl_crystal_colour colourless
_exptl_crystal_density_diffrn 1.289
_exptl_crystal_description rod
_exptl_crystal_F_000 1024
_exptl_crystal_size_max 0.21
_exptl_crystal_size_mid 0.11
_exptl_crystal_size_min 0.08
_refine_diff_density_max 0.321
_refine_diff_density_min -0.264
_refine_diff_density_rms 0.058
_refine_ls_extinction_method none
_refine_ls_goodness_of_fit_ref 1.142
_refine_ls_hydrogen_treatment constr
_refine_ls_matrix_type full
_refine_ls_number_parameters 270
_refine_ls_number_reflns 4893
_refine_ls_number_restraints 0
_refine_ls_restrained_S_all 1.142
_refine_ls_R_factor_all 0.0386
_refine_ls_R_factor_gt 0.0295
_refine_ls_shift/su_max 0.001
_refine_ls_shift/su_mean 0.000
_refine_ls_structure_factor_coef Fsqd
_refine_ls_weighting_details 'w=1/[\s^2^(Fo^2^)+(0.0270P)^2^+2.0561P] where P=(Fo^2^+2Fc^2^)/3'
_refine_ls_weighting_scheme calc
_refine_ls_wR_factor_gt 0.0662
_refine_ls_wR_factor_ref 0.0696
_reflns_Friedel_coverage 0.000
_reflns_number_gt 4230
_reflns_number_total 4893
_reflns_threshold_expression 'I > 2\s(I)'
_cod_data_source_file d5sc04265h3.cif
_cod_data_source_block 5
_cod_depositor_comments 'Adding full bibliography for 1575788--1575792.cif.'
_cod_original_sg_symbol_H-M 'P 21/n'
_cod_database_code 1575788
_shelx_shelxl_version_number 2018/3
_shelx_space_group_comment
;
The symmetry employed for this shelxl refinement is uniquely defined
by the following loop, which should always be used as a source of
symmetry information in preference to the above space-group names.
They are only intended as comments.
;

loop_
_space_group_symop_operation_xyz
'x, y, z'
'-x+1/2, y+1/2, -z+1/2'
'-x, -y, -z'
'x-1/2, -y-1/2, z-1/2'

loop_
_atom_site_label
_atom_site_type_symbol
_atom_site_fract_x
_atom_site_fract_y
_atom_site_fract_z
_atom_site_U_iso_or_equiv
_atom_site_adp_type
_atom_site_occupancy
_atom_site_site_symmetry_order
_atom_site_calc_flag
_atom_site_refinement_flags_posn
_atom_site_refinement_flags_adp
_atom_site_refinement_flags_occupancy
_atom_site_disorder_assembly
_atom_site_disorder_group
Ge1 Ge 0.39451(2) 0.62764(2) 0.47734(2) 0.01835(7) Uani 1 1 d . . . . .
P1 P 0.48002(3) 0.44021(6) 0.42027(3) 0.01786(12) Uani 1 1 d . . . . .
Si1 Si 0.32413(4) 0.29487(6) 0.48125(3) 0.01816(13) Uani 1 1 d . . . . .
N1 N 0.30442(11) 0.48466(18) 0.48315(10) 0.0182(4) Uani 1 1 d . . . . .
C1 C 0.21820(13) 0.5506(2) 0.47234(12) 0.0198(4) Uani 1 1 d . . . . .
C20 C 0.49939(13) 0.4655(2) 0.32371(11) 0.0212(4) Uani 1 1 d . . . . .
C19 C 0.40839(14) 0.2764(2) 0.41595(12) 0.0214(4) Uani 1 1 d . . . . .
H19A H 0.444551 0.187396 0.429990 0.026 Uiso 1 1 calc R U . . .
H19B H 0.377896 0.263057 0.363804 0.026 Uiso 1 1 calc R U . . .
C6 C 0.18199(14) 0.6031(2) 0.53461(12) 0.0235(5) Uani 1 1 d . . . . .
C13 C 0.22378(14) 0.1852(2) 0.43931(13) 0.0234(5) Uani 1 1 d . . . . .
H13 H 0.205090 0.225179 0.387535 0.028 Uiso 1 1 calc R U . . .
C10 C 0.23132(15) 0.6026(2) 0.61426(12) 0.0260(5) Uani 1 1 d . . . . .
H10 H 0.287459 0.547815 0.614698 0.031 Uiso 1 1 calc R U . . .
C16 C 0.37788(15) 0.2243(2) 0.57651(12) 0.0263(5) Uani 1 1 d . . . . .
H16 H 0.419222 0.304279 0.597679 0.032 Uiso 1 1 calc R U . . .
C2 C 0.16999(14) 0.5676(2) 0.39922(12) 0.0237(5) Uani 1 1 d . . . . .
C18 C 0.43427(17) 0.0849(3) 0.57652(15) 0.0359(6) Uani 1 1 d . . . . .
H18A H 0.458733 0.058446 0.628314 0.054 Uiso 1 1 calc R U . . .
H18B H 0.481948 0.103971 0.548146 0.054 Uiso 1 1 calc R U . . .
H18C H 0.398172 0.003236 0.553109 0.054 Uiso 1 1 calc R U . . .
C7 C 0.20751(14) 0.5320(3) 0.32831(12) 0.0254(5) Uani 1 1 d . . . . .
H7 H 0.256838 0.460585 0.341743 0.031 Uiso 1 1 calc R U . . .
C15 C 0.14379(16) 0.1982(3) 0.47952(16) 0.0373(6) Uani 1 1 d . . . . .
H15A H 0.094917 0.142190 0.451650 0.056 Uiso 1 1 calc R U . . .
H15B H 0.127153 0.302456 0.482044 0.056 Uiso 1 1 calc R U . . .
H15C H 0.158383 0.158262 0.530480 0.056 Uiso 1 1 calc R U . . .
C21 C 0.53947(15) 0.3517(3) 0.28938(13) 0.0286(5) Uani 1 1 d . . . . .
H21 H 0.553150 0.261108 0.315271 0.034 Uiso 1 1 calc R U . . .
C23 C 0.53864(16) 0.5004(3) 0.17885(13) 0.0341(6) Uani 1 1 d . . . . .
H23 H 0.551866 0.512321 0.129607 0.041 Uiso 1 1 calc R U . . .
C25 C 0.47934(15) 0.5963(3) 0.28436(13) 0.0291(5) Uani 1 1 d . . . . .
H25 H 0.452362 0.675014 0.306946 0.035 Uiso 1 1 calc R U . . .
C14 C 0.24553(17) 0.0207(3) 0.42975(15) 0.0359(6) Uani 1 1 d . . . . .
H14A H 0.256632 -0.027061 0.479109 0.054 Uiso 1 1 calc R U . . .
H14B H 0.297670 0.012578 0.405701 0.054 Uiso 1 1 calc R U . . .
H14C H 0.196137 -0.027930 0.398378 0.054 Uiso 1 1 calc R U . . .
C5 C 0.09789(16) 0.6632(3) 0.52249(14) 0.0357(6) Uani 1 1 d . . . . .
H5 H 0.072903 0.696548 0.564209 0.043 Uiso 1 1 calc R U . . .
C9 C 0.24388(17) 0.6731(3) 0.29792(14) 0.0352(6) Uani 1 1 d . . . . .
H9A H 0.196124 0.743499 0.283054 0.053 Uiso 1 1 calc R U . . .
H9B H 0.271375 0.648712 0.254249 0.053 Uiso 1 1 calc R U . . .
H9C H 0.287411 0.717491 0.337032 0.053 Uiso 1 1 calc R U . . .
C12 C 0.17990(18) 0.5260(3) 0.66882(14) 0.0411(6) Uani 1 1 d . . . . .
H12A H 0.128961 0.586241 0.674894 0.062 Uiso 1 1 calc R U . . .
H12B H 0.217449 0.513941 0.717612 0.062 Uiso 1 1 calc R U . . .
H12C H 0.160344 0.428589 0.648929 0.062 Uiso 1 1 calc R U . . .
C22 C 0.55952(16) 0.3702(3) 0.21754(14) 0.0342(6) Uani 1 1 d . . . . .
H22 H 0.587711 0.292894 0.195021 0.041 Uiso 1 1 calc R U . . .
C24 C 0.49850(18) 0.6130(3) 0.21195(14) 0.0371(6) Uani 1 1 d . . . . .
H24 H 0.483812 0.702452 0.185281 0.044 Uiso 1 1 calc R U . . .
C8 C 0.14084(18) 0.4627(3) 0.26635(14) 0.0395(6) Uani 1 1 d . . . . .
H8A H 0.115908 0.373907 0.285735 0.059 Uiso 1 1 calc R U . . .
H8B H 0.169782 0.435894 0.223838 0.059 Uiso 1 1 calc R U . . .
H8C H 0.094077 0.534062 0.249769 0.059 Uiso 1 1 calc R U . . .
C17 C 0.3150(2) 0.2045(3) 0.63363(15) 0.0460(7) Uani 1 1 d . . . . .
H17A H 0.281567 0.112989 0.622579 0.069 Uiso 1 1 calc R U . . .
H17B H 0.274815 0.288808 0.630262 0.069 Uiso 1 1 calc R U . . .
H17C H 0.348704 0.199229 0.684416 0.069 Uiso 1 1 calc R U . . .
C3 C 0.08674(16) 0.6281(3) 0.39059(14) 0.0399(6) Uani 1 1 d . . . . .
H3 H 0.053930 0.637527 0.341602 0.048 Uiso 1 1 calc R U . . .
C4 C 0.05049(17) 0.6750(4) 0.45147(15) 0.0457(7) Uani 1 1 d . . . . .
H4 H -0.006878 0.715255 0.444365 0.055 Uiso 1 1 calc R U . . .
C11 C 0.25311(19) 0.7622(3) 0.64016(17) 0.0443(7) Uani 1 1 d . . . . .
H11A H 0.291095 0.807279 0.607974 0.067 Uiso 1 1 calc R U . . .
H11B H 0.283180 0.761593 0.692270 0.067 Uiso 1 1 calc R U . . .
H11C H 0.198952 0.819560 0.636728 0.067 Uiso 1 1 calc R U . . .

loop_
_atom_site_aniso_label
_atom_site_aniso_U_11
_atom_site_aniso_U_22
_atom_site_aniso_U_33
_atom_site_aniso_U_23
_atom_site_aniso_U_13
_atom_site_aniso_U_12
Ge1 0.01777(11) 0.01732(11) 0.02030(12) 0.00118(9) 0.00415(8) 0.00058(9)
P1 0.0177(3) 0.0212(3) 0.0155(3) -0.0009(2) 0.0049(2) 0.0009(2)
Si1 0.0191(3) 0.0171(3) 0.0192(3) 0.0005(2) 0.0060(2) -0.0004(2)
N1 0.0165(8) 0.0159(8) 0.0230(9) 0.0003(7) 0.0055(7) 0.0010(7)
C1 0.0191(10) 0.0185(10) 0.0223(11) 0.0020(9) 0.0052(8) -0.0008(8)
C20 0.0194(10) 0.0283(11) 0.0164(10) -0.0019(9) 0.0041(8) -0.0051(9)
C19 0.0226(11) 0.0204(10) 0.0226(11) -0.0027(9) 0.0076(9) -0.0002(9)
C6 0.0225(11) 0.0269(11) 0.0221(11) 0.0009(9) 0.0066(9) 0.0010(9)
C13 0.0229(11) 0.0237(11) 0.0241(11) -0.0013(9) 0.0052(9) -0.0035(9)
C10 0.0288(11) 0.0284(12) 0.0215(11) -0.0021(9) 0.0057(9) 0.0049(9)
C16 0.0337(12) 0.0218(11) 0.0224(11) 0.0025(9) 0.0013(9) -0.0012(9)
C2 0.0211(11) 0.0280(11) 0.0223(11) 0.0000(9) 0.0049(9) 0.0010(9)
C18 0.0343(13) 0.0329(13) 0.0391(14) 0.0114(11) 0.0017(11) 0.0055(11)
C7 0.0273(11) 0.0287(12) 0.0203(11) 0.0008(9) 0.0037(9) 0.0061(9)
C15 0.0281(13) 0.0369(14) 0.0503(16) -0.0075(12) 0.0167(12) -0.0093(11)
C21 0.0345(13) 0.0275(12) 0.0253(12) -0.0028(10) 0.0093(10) -0.0010(10)
C23 0.0352(13) 0.0504(16) 0.0189(12) -0.0012(11) 0.0115(10) -0.0034(12)
C25 0.0317(12) 0.0350(13) 0.0217(11) 0.0011(10) 0.0075(10) 0.0051(10)
C14 0.0383(14) 0.0254(12) 0.0447(16) -0.0089(11) 0.0087(12) -0.0042(11)
C5 0.0290(13) 0.0529(16) 0.0273(12) -0.0010(11) 0.0113(10) 0.0122(11)
C9 0.0385(14) 0.0422(15) 0.0256(12) 0.0040(11) 0.0067(11) -0.0044(11)
C12 0.0477(16) 0.0531(17) 0.0258(13) 0.0046(12) 0.0160(12) 0.0118(13)
C22 0.0367(13) 0.0416(14) 0.0273(12) -0.0105(11) 0.0143(10) 0.0008(12)
C24 0.0462(15) 0.0420(14) 0.0241(12) 0.0098(11) 0.0090(11) 0.0068(12)
C8 0.0523(16) 0.0378(14) 0.0276(13) -0.0058(11) 0.0042(12) -0.0045(13)
C17 0.069(2) 0.0440(16) 0.0295(14) 0.0110(12) 0.0208(14) 0.0132(14)
C3 0.0293(13) 0.0645(18) 0.0243(13) 0.0027(13) -0.0003(10) 0.0151(13)
C4 0.0239(13) 0.077(2) 0.0362(15) 0.0015(14) 0.0060(11) 0.0217(13)
C11 0.0466(16) 0.0365(14) 0.0466(17) -0.0124(13) -0.0022(13) 0.0040(12)

loop_
_atom_type_symbol
_atom_type_description
_atom_type_scat_dispersion_real
_atom_type_scat_dispersion_imag
_atom_type_scat_source
C C 0.0033 0.0016 'International Tables Vol C Tables 4.2.6.8 and 6.1.1.4'
H H 0.0000 0.0000 'International Tables Vol C Tables 4.2.6.8 and 6.1.1.4'
N N 0.0061 0.0033 'International Tables Vol C Tables 4.2.6.8 and 6.1.1.4'
Si Si 0.0817 0.0704 'International Tables Vol C Tables 4.2.6.8 and 6.1.1.4'
P P 0.1023 0.0942 'International Tables Vol C Tables 4.2.6.8 and 6.1.1.4'
Ge Ge 0.1547 1.8001 'International Tables Vol C Tables 4.2.6.8 and 6.1.1.4'

loop_
_geom_angle_atom_site_label_1
_geom_angle_atom_site_label_2
_geom_angle_atom_site_label_3
_geom_angle
_geom_angle_site_symmetry_1
_geom_angle_site_symmetry_3
_geom_angle_publ_flag
N1 Ge1 P1 90.29(5) . . ?
N1 Ge1 P1 106.08(6) . 3_666 ?
P1 Ge1 P1 74.83(2) . 3_666 ?
C20 P1 C19 104.49(10) . . ?
C20 P1 Ge1 119.48(7) . . ?
C19 P1 Ge1 102.00(7) . . ?
C20 P1 Ge1 120.03(7) . 3_666 ?
C19 P1 Ge1 102.85(7) . 3_666 ?
Ge1 P1 Ge1 105.17(2) . 3_666 ?
N1 Si1 C13 112.77(9) . . ?
N1 Si1 C16 111.46(9) . . ?
C13 Si1 C16 113.47(10) . . ?
N1 Si1 C19 103.79(9) . . ?
C13 Si1 C19 107.93(10) . . ?
C16 Si1 C19 106.70(10) . . ?
C1 N1 Si1 124.30(13) . . ?
C1 N1 Ge1 112.30(13) . . ?
Si1 N1 Ge1 122.04(9) . . ?
C2 C1 C6 119.09(19) . . ?
C2 C1 N1 120.46(18) . . ?
C6 C1 N1 120.43(19) . . ?
C25 C20 C21 118.6(2) . . ?
C25 C20 P1 122.39(17) . . ?
C21 C20 P1 118.94(17) . . ?
P1 C19 Si1 111.85(11) . . ?
P1 C19 H19A 109.2 . . ?
Si1 C19 H19A 109.2 . . ?
P1 C19 H19B 109.2 . . ?
Si1 C19 H19B 109.2 . . ?
H19A C19 H19B 107.9 . . ?
C5 C6 C1 119.0(2) . . ?
C5 C6 C10 117.7(2) . . ?
C1 C6 C10 123.22(19) . . ?
C15 C13 C14 109.51(19) . . ?
C15 C13 Si1 116.32(16) . . ?
C14 C13 Si1 111.65(16) . . ?
C15 C13 H13 106.2 . . ?
C14 C13 H13 106.2 . . ?
Si1 C13 H13 106.2 . . ?
C6 C10 C12 112.1(2) . . ?
C6 C10 C11 109.8(2) . . ?
C12 C10 C11 109.9(2) . . ?
C6 C10 H10 108.3 . . ?
C12 C10 H10 108.3 . . ?
C11 C10 H10 108.3 . . ?
C18 C16 C17 109.1(2) . . ?
C18 C16 Si1 116.32(17) . . ?
C17 C16 Si1 114.44(18) . . ?
C18 C16 H16 105.3 . . ?
C17 C16 H16 105.3 . . ?
Si1 C16 H16 105.3 . . ?
C3 C2 C1 119.2(2) . . ?
C3 C2 C7 117.6(2) . . ?
C1 C2 C7 123.00(19) . . ?
C16 C18 H18A 109.5 . . ?
C16 C18 H18B 109.5 . . ?
H18A C18 H18B 109.5 . . ?
C16 C18 H18C 109.5 . . ?
H18A C18 H18C 109.5 . . ?
H18B C18 H18C 109.5 . . ?
C2 C7 C8 113.35(19) . . ?
C2 C7 C9 109.72(19) . . ?
C8 C7 C9 108.88(19) . . ?
C2 C7 H7 108.3 . . ?
C8 C7 H7 108.3 . . ?
C9 C7 H7 108.3 . . ?
C13 C15 H15A 109.5 . . ?
C13 C15 H15B 109.5 . . ?
H15A C15 H15B 109.5 . . ?
C13 C15 H15C 109.5 . . ?
H15A C15 H15C 109.5 . . ?
H15B C15 H15C 109.5 . . ?
C22 C21 C20 120.5(2) . . ?
C22 C21 H21 119.8 . . ?
C20 C21 H21 119.8 . . ?
C24 C23 C22 119.7(2) . . ?
C24 C23 H23 120.1 . . ?
C22 C23 H23 120.1 . . ?
C20 C25 C24 120.5(2) . . ?
C20 C25 H25 119.8 . . ?
C24 C25 H25 119.8 . . ?
C13 C14 H14A 109.5 . . ?
C13 C14 H14B 109.5 . . ?
H14A C14 H14B 109.5 . . ?
C13 C14 H14C 109.5 . . ?
H14A C14 H14C 109.5 . . ?
H14B C14 H14C 109.5 . . ?
C4 C5 C6 121.4(2) . . ?
C4 C5 H5 119.3 . . ?
C6 C5 H5 119.3 . . ?
C7 C9 H9A 109.5 . . ?
C7 C9 H9B 109.5 . . ?
H9A C9 H9B 109.5 . . ?
C7 C9 H9C 109.5 . . ?
H9A C9 H9C 109.5 . . ?
H9B C9 H9C 109.5 . . ?
C10 C12 H12A 109.5 . . ?
C10 C12 H12B 109.5 . . ?
H12A C12 H12B 109.5 . . ?
C10 C12 H12C 109.5 . . ?
H12A C12 H12C 109.5 . . ?
H12B C12 H12C 109.5 . . ?
C23 C22 C21 120.3(2) . . ?
C23 C22 H22 119.8 . . ?
C21 C22 H22 119.8 . . ?
C23 C24 C25 120.4(2) . . ?
C23 C24 H24 119.8 . . ?
C25 C24 H24 119.8 . . ?
C7 C8 H8A 109.5 . . ?
C7 C8 H8B 109.5 . . ?
H8A C8 H8B 109.5 . . ?
C7 C8 H8C 109.5 . . ?
H8A C8 H8C 109.5 . . ?
H8B C8 H8C 109.5 . . ?
C16 C17 H17A 109.5 . . ?
C16 C17 H17B 109.5 . . ?
H17A C17 H17B 109.5 . . ?
C16 C17 H17C 109.5 . . ?
H17A C17 H17C 109.5 . . ?
H17B C17 H17C 109.5 . . ?
C4 C3 C2 121.6(2) . . ?
C4 C3 H3 119.2 . . ?
C2 C3 H3 119.2 . . ?
C5 C4 C3 119.6(2) . . ?
C5 C4 H4 120.2 . . ?
C3 C4 H4 120.2 . . ?
C10 C11 H11A 109.5 . . ?
C10 C11 H11B 109.5 . . ?
H11A C11 H11B 109.5 . . ?
C10 C11 H11C 109.5 . . ?
H11A C11 H11C 109.5 . . ?
H11B C11 H11C 109.5 . . ?

loop_
_geom_bond_atom_site_label_1
_geom_bond_atom_site_label_2
_geom_bond_distance
_geom_bond_site_symmetry_2
_geom_bond_publ_flag
Ge1 N1 1.9181(17) . ?
Ge1 P1 2.4759(7) . ?
Ge1 P1 2.5324(10) 3_666 ?
P1 C20 1.830(2) . ?
P1 C19 1.845(2) . ?
Si1 N1 1.7440(17) . ?
Si1 C13 1.896(2) . ?
Si1 C16 1.896(2) . ?
Si1 C19 1.903(2) . ?
N1 C1 1.447(3) . ?
C1 C2 1.416(3) . ?
C1 C6 1.417(3) . ?
C20 C25 1.389(3) . ?
C20 C21 1.397(3) . ?
C19 H19A 0.9900 . ?
C19 H19B 0.9900 . ?
C6 C5 1.396(3) . ?
C6 C10 1.515(3) . ?
C13 C15 1.539(3) . ?
C13 C14 1.541(3) . ?
C13 H13 1.0000 . ?
C10 C12 1.529(3) . ?
C10 C11 1.538(3) . ?
C10 H10 1.0000 . ?
C16 C18 1.534(3) . ?
C16 C17 1.539(3) . ?
C16 H16 1.0000 . ?
C2 C3 1.387(3) . ?
C2 C7 1.523(3) . ?
C18 H18A 0.9800 . ?
C18 H18B 0.9800 . ?
C18 H18C 0.9800 . ?
C7 C8 1.529(3) . ?
C7 C9 1.532(3) . ?
C7 H7 1.0000 . ?
C15 H15A 0.9800 . ?
C15 H15B 0.9800 . ?
C15 H15C 0.9800 . ?
C21 C22 1.392(3) . ?
C21 H21 0.9500 . ?
C23 C24 1.379(4) . ?
C23 C22 1.379(4) . ?
C23 H23 0.9500 . ?
C25 C24 1.395(3) . ?
C25 H25 0.9500 . ?
C14 H14A 0.9800 . ?
C14 H14B 0.9800 . ?
C14 H14C 0.9800 . ?
C5 C4 1.375(4) . ?
C5 H5 0.9500 . ?
C9 H9A 0.9800 . ?
C9 H9B 0.9800 . ?
C9 H9C 0.9800 . ?
C12 H12A 0.9800 . ?
C12 H12B 0.9800 . ?
C12 H12C 0.9800 . ?
C22 H22 0.9500 . ?
C24 H24 0.9500 . ?
C8 H8A 0.9800 . ?
C8 H8B 0.9800 . ?
C8 H8C 0.9800 . ?
C17 H17A 0.9800 . ?
C17 H17B 0.9800 . ?
C17 H17C 0.9800 . ?
C3 C4 1.379(4) . ?
C3 H3 0.9500 . ?
C4 H4 0.9500 . ?
C11 H11A 0.9800 . ?
C11 H11B 0.9800 . ?
C11 H11C 0.9800 . ?
